data_7703246
loop_
_publ_author_name
'Nishi, Miki'
'Hayata, Yuki'
'Hoshino, Norihisa'
'Hanasaki, Noriaki'
'Akutagawa, Tomoyuki'
'Matsuda, Masaki'

_publ_section_title
;
 Intermolecular interactions of tetrabenzoporphyrin- and
 phthalocyanine-based charge-transfer complexes.
;
_journal_issue 48
_journal_name_full 'Dalton transactions (Cambridge, England : 2003)'
_journal_page_first 17723
_journal_page_last 17728
_journal_paper_doi 10.1039/c9dt03653a
_journal_volume 48
_journal_year 2019
_chemical_formula_moiety '2(C36 H20 Br2 Co N4), C24 H20 P'
_chemical_formula_sum 'C96 H60 Br4 Co2 N8 P'
_chemical_formula_weight 1793.99
_space_group_crystal_system tetragonal
_space_group_IT_number 86
_space_group_name_Hall '-P 4bc'
_space_group_name_H-M_alt 'P 42/n :2'
_atom_sites_solution_hydrogens geom
_audit_creation_method SHELXL-2018/1
_audit_update_record
;
2019-08-15 deposited with the CCDC.	2019-10-21 downloaded from the CCDC.
;
_cell_angle_alpha 90
_cell_angle_beta 90
_cell_angle_gamma 90
_cell_formula_units_Z 2
_cell_length_a 21.4211(4)
_cell_length_b 21.4211(4)
_cell_length_c 7.61460(10)
_cell_measurement_reflns_used 21358
_cell_measurement_temperature 111(2)
_cell_measurement_theta_max 68.21
_cell_measurement_theta_min 4.13
_cell_volume 3494.06(10)
_computing_cell_refinement 'RAPID AUTO'
_computing_data_collection 'RAPID AUTO'
_computing_data_reduction 'RAPID AUTO'
_computing_structure_refinement 'SHELXL-2018/1 (Sheldrick, 2018)'
_computing_structure_solution 'SIR-2019 (Burla, 2019)'
_diffrn_ambient_temperature 111(2)
_diffrn_measured_fraction_theta_full 0.994
_diffrn_measured_fraction_theta_max 0.993
_diffrn_measurement_device_type 'Rigaku R-AXIS RAPID'
_diffrn_measurement_method 'phi and omega scans'
_diffrn_radiation_type CuK\a
_diffrn_radiation_wavelength 1.54187
_diffrn_reflns_av_R_equivalents 0.0458
_diffrn_reflns_av_unetI/netI 0.0287
_diffrn_reflns_Laue_measured_fraction_full 0.994
_diffrn_reflns_Laue_measured_fraction_max 0.993
_diffrn_reflns_limit_h_max 25
_diffrn_reflns_limit_h_min -25
_diffrn_reflns_limit_k_max 25
_diffrn_reflns_limit_k_min -25
_diffrn_reflns_limit_l_max 8
_diffrn_reflns_limit_l_min -8
_diffrn_reflns_number 37529
_diffrn_reflns_point_group_measured_fraction_full 0.994
_diffrn_reflns_point_group_measured_fraction_max 0.993
_diffrn_reflns_theta_full 67.687
_diffrn_reflns_theta_max 68.229
_diffrn_reflns_theta_min 4.128
_diffrn_source 'rotating-anode X-ray tube'
_exptl_absorpt_coefficient_mu 7.094
_exptl_absorpt_correction_T_max 0.9385
_exptl_absorpt_correction_T_min 0.5261
_exptl_absorpt_correction_type numerical
_exptl_absorpt_process_details 'ABSCOR (Rigaku, 2010)'
_exptl_crystal_colour black
_exptl_crystal_density_diffrn 1.705
_exptl_crystal_description needle
_exptl_crystal_F_000 1802
_exptl_crystal_size_max 0.500
_exptl_crystal_size_mid 0.030
_exptl_crystal_size_min 0.030
_refine_diff_density_max 0.921
_refine_diff_density_min -0.718
_refine_diff_density_rms 0.090
_refine_ls_extinction_method none
_refine_ls_goodness_of_fit_ref 1.339
_refine_ls_hydrogen_treatment constr
_refine_ls_matrix_type full
_refine_ls_number_parameters 252
_refine_ls_number_reflns 3184
_refine_ls_number_restraints 0
_refine_ls_restrained_S_all 1.339
_refine_ls_R_factor_all 0.0605
_refine_ls_R_factor_gt 0.0527
_refine_ls_shift/su_max 0.001
_refine_ls_shift/su_mean 0.000
_refine_ls_structure_factor_coef Fsqd
_refine_ls_weighting_details 'w=1/[\s^2^(Fo^2^)+(0.1000P)^2^] where P=(Fo^2^+2Fc^2^)/3'
_refine_ls_weighting_scheme calc
_refine_ls_wR_factor_gt 0.1697
_refine_ls_wR_factor_ref 0.1770
_reflns_Friedel_coverage 0.000
_reflns_number_gt 2679
_reflns_number_total 3184
_reflns_threshold_expression 'I > 2\s(I)'
_cod_data_source_file c9dt03653a2.cif
_cod_data_source_block TPPCoTBPBr22LT
_cod_original_cell_volume 3494.06(14)
_cod_original_sg_symbol_H-M 'P 42/n'
_cod_database_code 7703246
_shelx_shelxl_version_number 2018/1
_shelx_space_group_comment
;
The symmetry employed for this shelxl refinement is uniquely defined
by the following loop, which should always be used as a source of
symmetry information in preference to the above space-group names.
They are only intended as comments.
;
_shelx_estimated_absorpt_t_min 0.126
_shelx_estimated_absorpt_t_max 0.815

loop_
_space_group_symop_operation_xyz
'x, y, z'
'-x+1/2, -y+1/2, z'
'-y, x+1/2, z+1/2'
'y+1/2, -x, z+1/2'
'-x, -y, -z'
'x-1/2, y-1/2, -z'
'y, -x-1/2, -z-1/2'
'-y-1/2, x, -z-1/2'

loop_
_atom_site_label
_atom_site_type_symbol
_atom_site_fract_x
_atom_site_fract_y
_atom_site_fract_z
_atom_site_U_iso_or_equiv
_atom_site_adp_type
_atom_site_occupancy
_atom_site_site_symmetry_order
_atom_site_calc_flag
_atom_site_refinement_flags_posn
_atom_site_refinement_flags_adp
_atom_site_refinement_flags_occupancy
Co1 Co 0.500000 1.000000 0.000000 0.0379(3) Uani 1 2 d S . P
Br1 Br 0.55472(2) 0.90799(2) 0.10148(6) 0.0446(2) Uani 1 1 d . . .
N1 N 0.57122(15) 1.01158(15) -0.1691(5) 0.0387(8) Uani 1 1 d . . .
N2 N 0.45580(15) 0.94491(15) -0.1742(4) 0.0361(7) Uani 1 1 d . . .
C1 C 0.62522(19) 1.0440(2) -0.1381(5) 0.0394(10) Uani 1 1 d . . .
C2 C 0.66833(18) 1.03513(18) -0.2844(6) 0.0401(9) Uani 1 1 d . . .
C3 C 0.72921(19) 1.0556(2) -0.3115(6) 0.0459(10) Uani 1 1 d . . .
H1 H 0.749650 1.081853 -0.229145 0.055 Uiso 1 1 calc R U .
C4 C 0.7590(2) 1.0359(2) -0.4644(6) 0.0458(10) Uani 1 1 d . . .
H2 H 0.800902 1.048284 -0.485321 0.055 Uiso 1 1 calc R U .
C5 C 0.7286(2) 0.9983(2) -0.5880(5) 0.0453(11) Uani 1 1 d . . .
H3 H 0.749965 0.986143 -0.691828 0.054 Uiso 1 1 calc R U .
C6 C 0.6673(2) 0.9784(2) -0.5608(6) 0.0451(10) Uani 1 1 d . . .
H4 H 0.646091 0.953388 -0.644829 0.054 Uiso 1 1 calc R U .
C7 C 0.6383(2) 0.9969(2) -0.4045(5) 0.0408(10) Uani 1 1 d . . .
C8 C 0.57769(19) 0.98240(19) -0.3283(5) 0.0388(9) Uani 1 1 d . . .
C9 C 0.5350(2) 0.9430(2) -0.4043(6) 0.0424(10) Uani 1 1 d . . .
H5 H 0.545147 0.926665 -0.516693 0.051 Uiso 1 1 calc R U .
C10 C 0.47941(19) 0.92527(18) -0.3336(5) 0.0386(9) Uani 1 1 d . . .
C11 C 0.4357(2) 0.8832(2) -0.4178(5) 0.0423(10) Uani 1 1 d . . .
C12 C 0.4371(2) 0.8513(2) -0.5765(6) 0.0465(11) Uani 1 1 d . . .
H6 H 0.472061 0.854172 -0.652689 0.056 Uiso 1 1 calc R U .
C13 C 0.3859(2) 0.8151(2) -0.6200(6) 0.0516(12) Uani 1 1 d . . .
H7 H 0.385463 0.793782 -0.729431 0.062 Uiso 1 1 calc R U .
C14 C 0.3330(2) 0.8088(2) -0.5025(6) 0.0529(13) Uani 1 1 d . . .
H8 H 0.298266 0.783402 -0.533249 0.063 Uiso 1 1 calc R U .
C15 C 0.3343(2) 0.8401(2) -0.3477(6) 0.0485(11) Uani 1 1 d . . .
H9 H 0.300193 0.836309 -0.268502 0.058 Uiso 1 1 calc R U .
C16 C 0.3847(2) 0.87769(19) -0.3033(6) 0.0433(10) Uani 1 1 d . . .
C17 C 0.39966(19) 0.9164(2) -0.1524(5) 0.0405(10) Uani 1 1 d . . .
C18 C 0.3612(2) 0.9223(2) -0.0071(5) 0.0434(10) Uani 1 1 d . . .
H10 H 0.322362 0.900951 -0.009587 0.052 Uiso 1 1 calc R U .
P1 P 0.750000 0.750000 -0.750000 0.0375(5) Uani 1 4 d S T P
C19 C 0.6856(2) 0.7658(2) -0.6080(5) 0.0392(10) Uani 1 1 d . . .
C20 C 0.6919(2) 0.8133(2) -0.4820(6) 0.0503(12) Uani 1 1 d . . .
H11 H 0.728639 0.838077 -0.479052 0.060 Uiso 1 1 calc R U .
C21 C 0.6448(2) 0.8239(2) -0.3630(6) 0.0524(12) Uani 1 1 d . . .
H12 H 0.648194 0.857264 -0.281518 0.063 Uiso 1 1 calc R U .
C22 C 0.5925(2) 0.7861(2) -0.3615(6) 0.0551(12) Uani 1 1 d . . .
H13 H 0.560728 0.793100 -0.276722 0.066 Uiso 1 1 calc R U .
C23 C 0.5859(2) 0.7390(3) -0.4794(6) 0.0573(13) Uani 1 1 d . . .
H14 H 0.549554 0.713628 -0.477690 0.069 Uiso 1 1 calc R U .
C24 C 0.6336(2) 0.7278(2) -0.6054(6) 0.0498(12) Uani 1 1 d . . .
H15 H 0.629674 0.694475 -0.686970 0.060 Uiso 1 1 calc R U .

loop_
_atom_site_aniso_label
_atom_site_aniso_U_11
_atom_site_aniso_U_22
_atom_site_aniso_U_33
_atom_site_aniso_U_23
_atom_site_aniso_U_13
_atom_site_aniso_U_12
Co1 0.0389(5) 0.0416(6) 0.0333(6) -0.0048(4) 0.0016(4) -0.0011(4)
Br1 0.0458(3) 0.0462(3) 0.0418(4) -0.00196(18) -0.00065(18) -0.00030(18)
N1 0.0425(19) 0.0390(19) 0.0348(19) -0.0027(15) -0.0007(15) -0.0003(15)
N2 0.0388(18) 0.0392(18) 0.0304(18) -0.0015(15) -0.0027(14) -0.0026(14)
C1 0.039(2) 0.043(2) 0.036(2) -0.0047(18) 0.0041(17) -0.0023(17)
C2 0.040(2) 0.044(2) 0.036(2) 0.0011(18) 0.0071(18) 0.0013(17)
C3 0.043(2) 0.054(3) 0.041(2) -0.003(2) 0.0025(19) -0.0039(19)
C4 0.042(2) 0.050(3) 0.045(3) -0.001(2) 0.007(2) -0.0030(19)
C5 0.044(2) 0.050(3) 0.042(3) -0.001(2) 0.0093(19) 0.001(2)
C6 0.048(3) 0.049(3) 0.038(2) -0.003(2) 0.0023(19) 0.0011(19)
C7 0.041(2) 0.043(2) 0.039(3) 0.0005(18) 0.0039(18) -0.0051(19)
C8 0.041(2) 0.045(2) 0.030(2) -0.0039(17) 0.0046(17) 0.0018(17)
C9 0.045(2) 0.046(2) 0.036(2) -0.0099(18) 0.0017(18) 0.002(2)
C10 0.041(2) 0.039(2) 0.036(2) -0.0031(18) 0.0007(18) 0.0036(17)
C11 0.045(2) 0.043(2) 0.039(3) -0.0032(19) 0.0014(19) -0.0001(19)
C12 0.049(3) 0.046(2) 0.044(3) -0.007(2) 0.002(2) 0.001(2)
C13 0.062(3) 0.050(3) 0.043(3) -0.012(2) -0.003(2) 0.003(2)
C14 0.060(3) 0.050(3) 0.049(3) -0.015(2) -0.011(2) 0.004(2)
C15 0.042(2) 0.057(3) 0.046(3) -0.007(2) 0.004(2) -0.003(2)
C16 0.044(2) 0.041(2) 0.045(3) -0.0054(19) -0.0005(19) 0.0018(18)
C17 0.040(2) 0.047(2) 0.035(2) -0.0065(19) 0.0022(18) 0.0020(18)
C18 0.037(2) 0.052(3) 0.041(3) -0.010(2) 0.0034(18) -0.0038(19)
P1 0.0374(7) 0.0374(7) 0.0379(12) 0.000 0.000 0.000
C19 0.040(2) 0.042(2) 0.036(2) -0.0012(17) -0.0021(17) 0.0015(18)
C20 0.048(3) 0.050(3) 0.053(3) 0.001(2) 0.002(2) 0.005(2)
C21 0.058(3) 0.053(3) 0.046(3) -0.008(2) 0.005(2) 0.007(2)
C22 0.051(3) 0.070(3) 0.044(3) 0.005(2) 0.008(2) 0.008(2)
C23 0.044(3) 0.075(3) 0.054(3) 0.000(3) 0.007(2) -0.010(2)
C24 0.051(3) 0.051(3) 0.047(3) -0.002(2) 0.003(2) -0.004(2)

loop_
_atom_type_symbol
_atom_type_description
_atom_type_scat_dispersion_real
_atom_type_scat_dispersion_imag
_atom_type_scat_source
C C 0.0181 0.0091 'International Tables Vol C Tables 4.2.6.8 and 6.1.1.4'
H H 0.0000 0.0000 'International Tables Vol C Tables 4.2.6.8 and 6.1.1.4'
N N 0.0311 0.0180 'International Tables Vol C Tables 4.2.6.8 and 6.1.1.4'
P P 0.2955 0.4335 'International Tables Vol C Tables 4.2.6.8 and 6.1.1.4'
Co Co -2.3653 3.6143 'International Tables Vol C Tables 4.2.6.8 and 6.1.1.4'
Br Br -0.6763 1.2805 'International Tables Vol C Tables 4.2.6.8 and 6.1.1.4'

loop_
_geom_angle_atom_site_label_1
_geom_angle_atom_site_label_2
_geom_angle_atom_site_label_3
_geom_angle
_geom_angle_site_symmetry_1
_geom_angle_site_symmetry_3
N1 Co1 N1 180.0 5_675 .
N1 Co1 N2 89.59(14) 5_675 .
N1 Co1 N2 90.42(14) . .
N1 Co1 N2 90.41(14) 5_675 5_675
N1 Co1 N2 89.58(14) . 5_675
N2 Co1 N2 180.0 . 5_675
N1 Co1 Br1 93.58(9) 5_675 .
N1 Co1 Br1 86.42(9) . .
N2 Co1 Br1 87.75(9) . .
N2 Co1 Br1 92.25(9) 5_675 .
N1 Co1 Br1 86.42(9) 5_675 5_675
N1 Co1 Br1 93.58(9) . 5_675
N2 Co1 Br1 92.25(9) . 5_675
N2 Co1 Br1 87.75(9) 5_675 5_675
Br1 Co1 Br1 180.0 . 5_675
C1 N1 C8 107.4(3) . .
C1 N1 Co1 126.3(3) . .
C8 N1 Co1 125.9(3) . .
C17 N2 C10 107.1(3) . .
C17 N2 Co1 126.9(3) . .
C10 N2 Co1 125.9(3) . .
C18 C1 N1 126.4(4) 5_675 .
C18 C1 C2 123.9(4) 5_675 .
N1 C1 C2 109.6(4) . .
C7 C2 C3 121.6(4) . .
C7 C2 C1 106.7(4) . .
C3 C2 C1 131.7(4) . .
C2 C3 C4 117.3(4) . .
C3 C4 C5 121.6(4) . .
C6 C5 C4 120.9(4) . .
C5 C6 C7 117.2(4) . .
C2 C7 C6 121.5(4) . .
C2 C7 C8 106.1(3) . .
C6 C7 C8 132.3(4) . .
N1 C8 C9 125.8(4) . .
N1 C8 C7 110.2(3) . .
C9 C8 C7 123.9(4) . .
C10 C9 C8 126.0(4) . .
C9 C10 N2 125.7(4) . .
C9 C10 C11 124.3(4) . .
N2 C10 C11 110.0(3) . .
C12 C11 C16 121.0(4) . .
C12 C11 C10 132.7(4) . .
C16 C11 C10 106.3(3) . .
C13 C12 C11 117.9(4) . .
C12 C13 C14 121.6(4) . .
C15 C14 C13 118.3(4) . .
C14 C15 C16 120.9(4) . .
C15 C16 C11 120.3(4) . .
C15 C16 C17 134.0(4) . .
C11 C16 C17 105.7(4) . .
N2 C17 C18 125.6(4) . .
N2 C17 C16 110.8(4) . .
C18 C17 C16 123.6(4) . .
C1 C18 C17 125.1(4) 5_675 .
C19 P1 C19 111.51(13) 8_754 2_665
C19 P1 C19 105.5(3) 8_754 7_574
C19 P1 C19 111.51(13) 2_665 7_574
C19 P1 C19 111.51(13) 8_754 .
C19 P1 C19 105.5(3) 2_665 .
C19 P1 C19 111.51(13) 7_574 .
C24 C19 C20 119.7(4) . .
C24 C19 P1 121.4(3) . .
C20 C19 P1 118.5(3) . .
C21 C20 C19 119.9(5) . .
C20 C21 C22 120.2(5) . .
C23 C22 C21 120.9(5) . .
C22 C23 C24 119.8(5) . .
C19 C24 C23 119.3(4) . .

loop_
_geom_bond_atom_site_label_1
_geom_bond_atom_site_label_2
_geom_bond_distance
_geom_bond_site_symmetry_2
Co1 N1 2.012(3) 5_675
Co1 N1 2.012(3) .
Co1 N2 2.012(3) .
Co1 N2 2.012(3) 5_675
Co1 Br1 2.4198(5) .
Co1 Br1 2.4199(5) 5_675
N1 C1 1.370(5) .
N1 C8 1.371(5) .
N2 C17 1.359(5) .
N2 C10 1.381(5) .
C1 C18 1.352(5) 5_675
C1 C2 1.460(5) .
C2 C7 1.385(6) .
C2 C3 1.391(5) .
C3 C4 1.393(6) .
C4 C5 1.399(6) .
C5 C6 1.397(6) .
C6 C7 1.400(6) .
C7 C8 1.455(5) .
C8 C9 1.372(6) .
C9 C10 1.361(6) .
C10 C11 1.448(6) .
C11 C12 1.389(6) .
C11 C16 1.403(6) .
C12 C13 1.382(6) .
C13 C14 1.451(7) .
C14 C15 1.357(6) .
C15 C16 1.389(6) .
C16 C17 1.453(6) .
C17 C18 1.385(5) .
P1 C19 1.785(4) 8_754
P1 C19 1.785(4) 2_665
P1 C19 1.785(4) 7_574
P1 C19 1.785(4) .
C19 C24 1.380(6) .
C19 C20 1.404(6) .
C20 C21 1.375(6) .
C21 C22 1.382(7) .
C22 C23 1.357(7) .
C23 C24 1.422(6) .

loop_
_geom_torsion_atom_site_label_1
_geom_torsion_atom_site_label_2
_geom_torsion_atom_site_label_3
_geom_torsion_atom_site_label_4
_geom_torsion
_geom_torsion_site_symmetry_1
_geom_torsion_site_symmetry_4
C8 N1 C1 C18 -177.9(4) . 5_675
Co1 N1 C1 C18 -4.9(6) . 5_675
C8 N1 C1 C2 -0.1(5) . .
Co1 N1 C1 C2 173.0(3) . .
C18 C1 C2 C7 178.5(4) 5_675 .
N1 C1 C2 C7 0.6(5) . .
C18 C1 C2 C3 1.3(8) 5_675 .
N1 C1 C2 C3 -176.7(4) . .
C7 C2 C3 C4 -0.2(6) . .
C1 C2 C3 C4 176.7(4) . .
C2 C3 C4 C5 1.4(7) . .
C3 C4 C5 C6 -0.9(7) . .
C4 C5 C6 C7 -0.9(7) . .
C3 C2 C7 C6 -1.6(7) . .
C1 C2 C7 C6 -179.2(4) . .
C3 C2 C7 C8 176.8(4) . .
C1 C2 C7 C8 -0.8(5) . .
C5 C6 C7 C2 2.1(7) . .
C5 C6 C7 C8 -175.8(4) . .
C1 N1 C8 C9 177.1(4) . .
Co1 N1 C8 C9 4.0(6) . .
C1 N1 C8 C7 -0.5(4) . .
Co1 N1 C8 C7 -173.6(3) . .
C2 C7 C8 N1 0.8(5) . .
C6 C7 C8 N1 179.0(5) . .
C2 C7 C8 C9 -176.8(4) . .
C6 C7 C8 C9 1.3(8) . .
N1 C8 C9 C10 -1.3(8) . .
C7 C8 C9 C10 176.0(4) . .
C8 C9 C10 N2 1.4(7) . .
C8 C9 C10 C11 -179.6(4) . .
C17 N2 C10 C9 -179.9(4) . .
Co1 N2 C10 C9 -4.3(6) . .
C17 N2 C10 C11 1.0(5) . .
Co1 N2 C10 C11 176.6(3) . .
C9 C10 C11 C12 0.9(8) . .
N2 C10 C11 C12 180.0(5) . .
C9 C10 C11 C16 -179.4(4) . .
N2 C10 C11 C16 -0.3(5) . .
C16 C11 C12 C13 1.6(7) . .
C10 C11 C12 C13 -178.7(4) . .
C11 C12 C13 C14 -1.8(7) . .
C12 C13 C14 C15 0.7(7) . .
C13 C14 C15 C16 0.6(7) . .
C14 C15 C16 C11 -0.8(7) . .
C14 C15 C16 C17 179.7(5) . .
C12 C11 C16 C15 -0.4(7) . .
C10 C11 C16 C15 179.9(4) . .
C12 C11 C16 C17 179.3(4) . .
C10 C11 C16 C17 -0.5(5) . .
C10 N2 C17 C18 178.3(4) . .
Co1 N2 C17 C18 2.8(6) . .
C10 N2 C17 C16 -1.3(5) . .
Co1 N2 C17 C16 -176.8(3) . .
C15 C16 C17 N2 -179.3(5) . .
C11 C16 C17 N2 1.1(5) . .
C15 C16 C17 C18 1.1(8) . .
C11 C16 C17 C18 -178.5(4) . .
N2 C17 C18 C1 -2.1(7) . 5_675
C16 C17 C18 C1 177.4(4) . 5_675
C19 P1 C19 C24 4.9(4) 8_754 .
C19 P1 C19 C24 -116.2(4) 2_665 .
C19 P1 C19 C24 122.6(5) 7_574 .
C19 P1 C19 C20 176.9(4) 8_754 .
C19 P1 C19 C20 55.7(3) 2_665 .
C19 P1 C19 C20 -65.5(3) 7_574 .
C24 C19 C20 C21 -3.6(7) . .
P1 C19 C20 C21 -175.6(4) . .
C19 C20 C21 C22 3.0(7) . .
C20 C21 C22 C23 -1.6(7) . .
C21 C22 C23 C24 0.6(8) . .
C20 C19 C24 C23 2.6(7) . .
P1 C19 C24 C23 174.4(4) . .
C22 C23 C24 C19 -1.2(7) . .
